data_4321639
loop_
_publ_author_name
'Chi-Wing Tsang'
'Qingchuan Yang'
'Eric Tung-Po Sze'
'Thomas C. W. Mak'
'Dominic T. W. Chan'
'Zuowei Xie'

_publ_section_title
;
 Weakly Coordinating Nature of a Carborane Cage Bearing Different Halogen
 Atoms. Synthesis and Structural Characterization of Icosahedral Mixed
 Halocarborane Anions, 1-H-CB11Y5X6- (X, Y = Cl, Br, I)
;
_journal_name_full 'Inorganic Chemistry'
_journal_page_first 5851
_journal_page_last 5858
_journal_paper_doi 10.1021/ic000354r
_journal_volume 39
_journal_year 2000
_chemical_formula_sum 'C12 H16 Ag B11 Br11 N'
_chemical_formula_weight 1280.05
_chemical_name_systematic
; 
 ? 
;
_space_group_IT_number 14
_symmetry_cell_setting monoclinic
_symmetry_space_group_name_Hall '-P 2yn'
_symmetry_space_group_name_H-M 'P 1 21/n 1'
_atom_sites_solution_hydrogens geom
_atom_sites_solution_primary direct
_atom_sites_solution_secondary difmap
_audit_creation_method SHELXL-97
_cell_angle_alpha 90.00
_cell_angle_beta 89.964(3)
_cell_angle_gamma 90.00
_cell_formula_units_Z 4
_cell_length_a 12.8600(15)
_cell_length_b 21.361(2)
_cell_length_c 12.2330(16)
_cell_measurement_temperature 296(2)
_cell_volume 3360.4(7)
_computing_structure_refinement 'SHELXL-97 (Sheldrick, 1997)'
_computing_structure_solution 'SHELXS-97 (Sheldrick, 1990)'
_diffrn_ambient_temperature 296(2)
_diffrn_measured_fraction_theta_full 0.823
_diffrn_measured_fraction_theta_max 0.823
_diffrn_measurement_device_type IP
_diffrn_radiation_monochromator graphite
_diffrn_radiation_source 'fine-focus sealed tube'
_diffrn_radiation_type MoK\a
_diffrn_radiation_wavelength 0.71073
_diffrn_reflns_av_R_equivalents 0.0000
_diffrn_reflns_av_sigmaI/netI 0.0984
_diffrn_reflns_limit_h_max 13
_diffrn_reflns_limit_h_min -13
_diffrn_reflns_limit_k_max 22
_diffrn_reflns_limit_k_min 0
_diffrn_reflns_limit_l_max 13
_diffrn_reflns_limit_l_min 0
_diffrn_reflns_number 3606
_diffrn_reflns_theta_full 25.00
_diffrn_reflns_theta_max 25.00
_diffrn_reflns_theta_min 1.85
_exptl_absorpt_coefficient_mu 13.689
_exptl_absorpt_correction_T_max 1.000
_exptl_absorpt_correction_T_min 0.685
_exptl_absorpt_correction_type abscor
_exptl_crystal_colour colorless
_exptl_crystal_density_diffrn 2.530
_exptl_crystal_density_method 'not measured'
_exptl_crystal_description block
_exptl_crystal_F_000 2328
_exptl_crystal_size_max 0.45
_exptl_crystal_size_mid 0.40
_exptl_crystal_size_min 0.27
_refine_diff_density_max 0.766
_refine_diff_density_min -0.566
_refine_diff_density_rms 0.123
_refine_ls_extinction_coef 0.00000(3)
_refine_ls_extinction_expression Fc^*^=kFc[1+0.001xFc^2^\l^3^/sin(2\q)]^-1/4^
_refine_ls_extinction_method SHELXL
_refine_ls_goodness_of_fit_ref 1.209
_refine_ls_hydrogen_treatment mixed
_refine_ls_matrix_type full
_refine_ls_number_parameters 335
_refine_ls_number_reflns 3606
_refine_ls_number_restraints 0
_refine_ls_restrained_S_all 1.209
_refine_ls_R_factor_all 0.1230
_refine_ls_R_factor_gt 0.0780
_refine_ls_shift/su_max 0.104
_refine_ls_shift/su_mean 0.017
_refine_ls_structure_factor_coef Fsqd
_refine_ls_weighting_details 'calc w=1/[\s^2^(Fo^2^)+(0.0352P)^2^+0.0000P] where P=(Fo^2^+2Fc^2^)/3'
_refine_ls_weighting_scheme calc
_refine_ls_wR_factor_gt 0.1164
_refine_ls_wR_factor_ref 0.1306
_reflns_number_gt 2806
_reflns_number_total 3606
_reflns_threshold_expression >2sigma(I)
_cod_data_source_file ic000354r_3.cif
_cod_data_source_block Ag[1-H-CB11Br11](CH3CN)(mesitylene)
_cod_database_code 4321639

loop_
_symmetry_equiv_pos_as_xyz
'x, y, z'
'-x+1/2, y+1/2, -z+1/2'
'-x, -y, -z'
'x-1/2, -y-1/2, z-1/2'

loop_
_atom_site_label
_atom_site_type_symbol
_atom_site_fract_x
_atom_site_fract_y
_atom_site_fract_z
_atom_site_U_iso_or_equiv
_atom_site_adp_type
_atom_site_occupancy
_atom_site_symmetry_multiplicity
_atom_site_calc_flag
_atom_site_refinement_flags
_atom_site_disorder_assembly
_atom_site_disorder_group
Ag1 Ag 0.74998(5) -0.29134(3) 0.35227(5) 0.0904(2) Uani 1 1 d . . .
N1 N 0.7516(4) -0.1867(2) 0.3512(4) 0.0759(19) Uani 1 1 d . . .
C1 C 0.7510(4) -0.3584(2) 0.8318(4) 0.0432(18) Uani 1 1 d . . .
H1 H 0.7519 -0.3334 0.9104 0.052 Uiso 1 1 calc R . .
C2 C 0.7489(5) -0.1349(3) 0.3534(7) 0.092(3) Uani 1 1 d . . .
C3 C 0.7454(9) -0.0644(4) 0.3397(10) 0.182(6) Uani 1 1 d . . .
H3A H 0.744(6) -0.119(4) 0.496(7) 0.200 Uiso 1 1 d . . .
H3B H 0.795(6) -0.080(4) 0.312(7) 0.200 Uiso 1 1 d . . .
H3C H 0.720(7) -0.094(4) 0.400(7) 0.200 Uiso 1 1 d . . .
C11 C 0.7489(5) -0.3591(3) 0.1927(5) 0.077(2) Uani 1 1 d . . .
C12 C 0.8421(6) -0.3322(3) 0.1628(5) 0.088(3) Uani 1 1 d . . .
C13 C 0.8395(5) -0.2760(3) 0.1068(5) 0.078(2) Uani 1 1 d . . .
H13A H 0.9023 -0.2572 0.0880 0.093 Uiso 1 1 calc R . .
C14 C 0.7475(5) -0.2463(3) 0.0772(5) 0.071(2) Uani 1 1 d . . .
C15 C 0.6583(5) -0.2756(3) 0.1069(5) 0.070(2) Uani 1 1 d . . .
H15A H 0.5952 -0.2571 0.0886 0.084 Uiso 1 1 calc R . .
C16 C 0.6568(5) -0.3307(3) 0.1623(6) 0.076(2) Uani 1 1 d . . .
C17 C 0.9479(5) -0.3614(3) 0.1890(6) 0.105(3) Uani 1 1 d . . .
H17A H 0.9379 -0.3998 0.2282 0.158 Uiso 1 1 calc R . .
H17B H 0.9877 -0.3329 0.2330 0.158 Uiso 1 1 calc R . .
H17C H 0.9846 -0.3697 0.1221 0.158 Uiso 1 1 calc R . .
C18 C 0.5536(6) -0.3611(3) 0.1920(7) 0.116(4) Uani 1 1 d . . .
H18A H 0.5663 -0.3996 0.2305 0.175 Uiso 1 1 calc R . .
H18B H 0.5150 -0.3698 0.1265 0.175 Uiso 1 1 calc R . .
H18C H 0.5143 -0.3333 0.2377 0.175 Uiso 1 1 calc R . .
C19 C 0.7503(8) -0.1840(3) 0.0253(6) 0.135(4) Uani 1 1 d . . .
H19A H 0.8211 -0.1725 0.0108 0.202 Uiso 1 1 calc R . .
H19B H 0.7194 -0.1538 0.0734 0.202 Uiso 1 1 calc R . .
H19C H 0.7122 -0.1852 -0.0421 0.202 Uiso 1 1 calc R . .
B2 B 0.8611(5) -0.3575(3) 0.7570(5) 0.053(2) Uani 1 1 d . . .
B3 B 0.7513(5) -0.3129(2) 0.7140(6) 0.047(2) Uani 1 1 d . . .
B4 B 0.6368(5) -0.3569(3) 0.7559(6) 0.046(2) Uani 1 1 d . . .
B5 B 0.6809(5) -0.4273(3) 0.8218(5) 0.047(2) Uani 1 1 d . . .
B6 B 0.8163(5) -0.4270(3) 0.8231(5) 0.045(2) Uani 1 1 d . . .
B7 B 0.7501(5) -0.4726(3) 0.7240(5) 0.048(2) Uani 1 1 d . . .
B8 B 0.8630(5) -0.4301(3) 0.6841(5) 0.050(2) Uani 1 1 d . . .
B9 B 0.8186(5) -0.3595(3) 0.6174(6) 0.055(2) Uani 1 1 d . . .
B10 B 0.6809(5) -0.3598(3) 0.6196(6) 0.051(2) Uani 1 1 d . . .
B11 B 0.6351(4) -0.4283(3) 0.6851(5) 0.042(2) Uani 1 1 d . . .
B12 B 0.7487(6) -0.4308(3) 0.6012(6) 0.055(2) Uani 1 1 d . . .
Br2 Br 0.98362(5) -0.31400(3) 0.80816(6) 0.0812(2) Uani 1 1 d . . .
Br3 Br 0.75001(7) -0.22426(3) 0.71568(8) 0.0987(3) Uani 1 1 d . . .
Br4 Br 0.51655(5) -0.31397(4) 0.80797(6) 0.0810(3) Uani 1 1 d . . .
Br5 Br 0.60499(6) -0.45943(4) 0.94447(6) 0.0840(3) Uani 1 1 d . . .
Br6 Br 0.89515(6) -0.45928(3) 0.94418(6) 0.0840(3) Uani 1 1 d . . .
Br7 Br 0.75018(8) -0.56245(3) 0.73449(8) 0.1086(4) Uani 1 1 d . . .
Br8 Br 0.99197(5) -0.46945(4) 0.64602(6) 0.0874(3) Uani 1 1 d . . .
Br9 Br 0.90239(5) -0.32175(4) 0.50385(6) 0.0816(3) Uani 1 1 d . . .
Br10 Br 0.59784(5) -0.32177(4) 0.50382(6) 0.0833(3) Uani 1 1 d . . .
Br11 Br 0.50803(5) -0.46932(4) 0.64588(6) 0.0876(3) Uani 1 1 d . . .
Br12 Br 0.74987(6) -0.47362(4) 0.45990(6) 0.0844(3) Uani 1 1 d . . .

loop_
_atom_site_aniso_label
_atom_site_aniso_U_11
_atom_site_aniso_U_22
_atom_site_aniso_U_33
_atom_site_aniso_U_23
_atom_site_aniso_U_13
_atom_site_aniso_U_12
Ag1 0.1092(4) 0.1036(4) 0.0585(3) 0.0065(3) -0.0083(4) -0.0012(4)
N1 0.055(3) 0.078(3) 0.094(4) 0.013(3) -0.005(3) 0.001(3)
C1 0.041(3) 0.052(3) 0.036(4) -0.011(3) 0.010(3) 0.004(3)
C2 0.049(4) 0.095(4) 0.132(7) 0.015(5) 0.001(5) 0.015(4)
C3 0.158(9) 0.100(6) 0.287(15) -0.002(8) 0.013(10) 0.005(7)
C11 0.082(5) 0.084(4) 0.065(5) 0.018(4) 0.005(4) -0.004(4)
C12 0.114(6) 0.101(5) 0.048(4) -0.012(4) -0.005(4) 0.019(4)
C13 0.068(4) 0.131(5) 0.034(4) -0.021(4) 0.000(4) -0.026(4)
C14 0.086(5) 0.080(4) 0.048(4) 0.009(3) -0.006(4) 0.012(4)
C15 0.059(4) 0.096(4) 0.055(4) -0.007(4) 0.007(4) 0.007(4)
C16 0.065(4) 0.091(4) 0.070(5) -0.017(4) 0.019(4) -0.006(4)
C17 0.093(5) 0.115(5) 0.108(6) -0.037(5) -0.025(5) 0.042(4)
C18 0.090(6) 0.115(6) 0.144(8) -0.025(6) 0.038(6) -0.026(5)
C19 0.242(10) 0.089(5) 0.074(6) 0.017(5) -0.014(7) 0.011(7)
B2 0.059(4) 0.065(4) 0.036(4) -0.019(3) -0.018(4) -0.007(4)
B3 0.043(4) 0.034(3) 0.063(5) -0.010(3) -0.005(4) 0.005(3)
B4 0.034(4) 0.048(3) 0.055(5) -0.009(3) 0.005(4) 0.004(3)
B5 0.045(4) 0.044(3) 0.051(5) 0.012(3) -0.010(4) -0.019(3)
B6 0.028(4) 0.064(4) 0.044(4) 0.011(3) 0.002(3) 0.015(3)
B7 0.066(5) 0.049(3) 0.029(4) -0.014(3) 0.008(4) 0.013(3)
B8 0.050(4) 0.071(4) 0.029(4) -0.001(4) 0.007(4) 0.016(4)
B9 0.029(4) 0.089(5) 0.047(5) -0.009(4) -0.001(4) -0.002(4)
B10 0.039(4) 0.064(4) 0.052(5) -0.011(3) -0.009(4) 0.017(3)
B11 0.023(3) 0.071(4) 0.032(4) -0.004(3) -0.013(3) -0.015(3)
B12 0.056(4) 0.061(4) 0.047(4) -0.022(3) -0.014(4) 0.011(4)
Br2 0.0530(4) 0.1067(5) 0.0838(5) -0.0090(4) -0.0191(4) -0.0303(4)
Br3 0.1119(6) 0.0474(3) 0.1368(7) 0.0047(4) -0.0070(6) -0.0007(4)
Br4 0.0529(4) 0.1091(5) 0.0810(5) -0.0105(4) 0.0052(4) 0.0317(4)
Br5 0.0780(5) 0.1139(5) 0.0602(5) 0.0194(4) 0.0101(4) -0.0192(4)
Br6 0.0785(5) 0.1145(5) 0.0591(4) 0.0217(4) -0.0213(4) 0.0201(4)
Br7 0.1482(7) 0.0448(3) 0.1329(8) -0.0036(4) -0.0075(6) 0.0013(4)
Br8 0.0611(4) 0.1221(5) 0.0789(5) -0.0185(4) -0.0041(4) 0.0413(4)
Br9 0.0520(4) 0.1304(5) 0.0622(4) 0.0283(4) -0.0025(4) -0.0204(4)
Br10 0.0523(4) 0.1347(5) 0.0627(4) 0.0287(4) -0.0104(4) 0.0217(4)
Br11 0.0605(4) 0.1219(5) 0.0806(5) -0.0207(4) -0.0086(4) -0.0407(4)
Br12 0.0687(5) 0.1253(5) 0.0592(4) -0.0425(4) -0.0057(4) -0.0006(4)

loop_
_atom_type_symbol
_atom_type_description
_atom_type_scat_dispersion_real
_atom_type_scat_dispersion_imag
_atom_type_scat_source
C C 0.0033 0.0016 'International Tables Vol C Tables 4.2.6.8 and 6.1.1.4'
H H 0.0000 0.0000 'International Tables Vol C Tables 4.2.6.8 and 6.1.1.4'
B B 0.0013 0.0007 'International Tables Vol C Tables 4.2.6.8 and 6.1.1.4'
Br Br -0.2901 2.4595 'International Tables Vol C Tables 4.2.6.8 and 6.1.1.4'
Ag Ag -0.8971 1.1015 'International Tables Vol C Tables 4.2.6.8 and 6.1.1.4'
N N 0.0061 0.0033 'International Tables Vol C Tables 4.2.6.8 and 6.1.1.4'

loop_
_geom_angle_atom_site_label_1
_geom_angle_atom_site_label_2
_geom_angle_atom_site_label_3
_geom_angle
_geom_angle_site_symmetry_1
_geom_angle_site_symmetry_3
_geom_angle_publ_flag
N1 Ag1 C11 126.2(2) . . ?
N1 Ag1 Br10 104.17(14) . . ?
C11 Ag1 Br10 113.15(16) . . ?
N1 Ag1 Br9 103.38(13) . . ?
C11 Ag1 Br9 113.66(16) . . ?
Br10 Ag1 Br9 89.82(3) . . ?
C2 N1 Ag1 177.1(6) . . ?
B6 C1 B2 63.8(4) . . ?
B6 C1 B5 61.1(3) . . ?
B2 C1 B5 114.0(4) . . ?
B6 C1 B4 113.7(4) . . ?
B2 C1 B4 114.8(4) . . ?
B5 C1 B4 62.5(3) . . ?
B6 C1 B3 115.5(4) . . ?
B2 C1 B3 62.8(4) . . ?
B5 C1 B3 114.7(4) . . ?
B4 C1 B3 63.1(3) . . ?
N1 C2 C3 172.2(9) . . ?
C12 C11 C16 119.3(6) . . ?
C12 C11 Ag1 87.7(4) . . ?
C16 C11 Ag1 87.7(4) . . ?
C13 C12 C11 118.3(7) . . ?
C13 C12 C17 118.6(6) . . ?
C11 C12 C17 123.1(6) . . ?
C12 C13 C14 123.1(6) . . ?
C15 C14 C13 116.0(6) . . ?
C15 C14 C19 123.5(7) . . ?
C13 C14 C19 120.3(7) . . ?
C14 C15 C16 123.0(6) . . ?
C15 C16 C11 120.2(6) . . ?
C15 C16 C18 120.1(6) . . ?
C11 C16 C18 119.7(6) . . ?
C1 B2 B6 58.3(3) . . ?
C1 B2 B3 60.0(4) . . ?
B6 B2 B3 108.8(5) . . ?
C1 B2 B8 105.8(4) . . ?
B6 B2 B8 60.6(4) . . ?
B3 B2 B8 109.1(4) . . ?
C1 B2 B9 105.1(5) . . ?
B6 B2 B9 108.3(4) . . ?
B3 B2 B9 59.3(4) . . ?
B8 B2 B9 60.6(4) . . ?
C1 B2 Br2 120.9(4) . . ?
B6 B2 Br2 121.0(4) . . ?
B3 B2 Br2 119.0(4) . . ?
B8 B2 Br2 124.6(4) . . ?
B9 B2 Br2 124.6(4) . . ?
C1 B3 B9 103.9(4) . . ?
C1 B3 B10 102.9(4) . . ?
B9 B3 B10 59.9(4) . . ?
C1 B3 B2 57.2(3) . . ?
B9 B3 B2 60.6(4) . . ?
B10 B3 B2 107.2(4) . . ?
C1 B3 B4 58.4(3) . . ?
B9 B3 B4 107.1(4) . . ?
B10 B3 B4 58.7(4) . . ?
B2 B3 B4 106.4(4) . . ?
C1 B3 Br3 123.3(4) . . ?
B9 B3 Br3 125.0(4) . . ?
B10 B3 Br3 124.5(4) . . ?
B2 B3 Br3 122.5(4) . . ?
B4 B3 Br3 120.4(4) . . ?
C1 B4 B11 105.0(4) . . ?
C1 B4 B10 103.5(4) . . ?
B11 B4 B10 60.5(4) . . ?
C1 B4 B5 58.6(3) . . ?
B11 B4 B5 59.8(3) . . ?
B10 B4 B5 107.1(4) . . ?
C1 B4 B3 58.4(3) . . ?
B11 B4 B3 108.7(4) . . ?
B10 B4 B3 59.4(4) . . ?
B5 B4 B3 107.6(4) . . ?
C1 B4 Br4 121.0(4) . . ?
B11 B4 Br4 124.9(4) . . ?
B10 B4 Br4 126.4(4) . . ?
B5 B4 Br4 120.6(4) . . ?
B3 B4 Br4 120.1(4) . . ?
C1 B5 B6 58.4(3) . . ?
C1 B5 B11 104.5(4) . . ?
B6 B5 B11 110.0(5) . . ?
C1 B5 B7 104.5(4) . . ?
B6 B5 B7 60.5(4) . . ?
B11 B5 B7 61.6(4) . . ?
C1 B5 B4 58.9(3) . . ?
B6 B5 B4 108.5(4) . . ?
B11 B5 B4 58.9(4) . . ?
B7 B5 B4 108.2(5) . . ?
C1 B5 Br5 120.9(4) . . ?
B6 B5 Br5 120.2(4) . . ?
B11 B5 Br5 124.4(4) . . ?
B7 B5 Br5 125.9(4) . . ?
B4 B5 Br5 119.3(4) . . ?
C1 B6 B5 60.5(3) . . ?
C1 B6 B2 57.9(3) . . ?
B5 B6 B2 108.8(4) . . ?
C1 B6 B7 106.3(4) . . ?
B5 B6 B7 60.7(4) . . ?
B2 B6 B7 107.6(4) . . ?
C1 B6 B8 104.8(4) . . ?
B5 B6 B8 108.9(5) . . ?
B2 B6 B8 59.7(4) . . ?
B7 B6 B8 59.7(4) . . ?
C1 B6 Br6 121.6(4) . . ?
B5 B6 Br6 122.2(4) . . ?
B2 B6 Br6 118.5(4) . . ?
B7 B6 Br6 125.7(4) . . ?
B8 B6 Br6 122.5(4) . . ?
B12 B7 B8 60.8(4) . . ?
B12 B7 B6 108.1(4) . . ?
B8 B7 B6 61.0(4) . . ?
B12 B7 B5 107.1(4) . . ?
B8 B7 B5 108.3(4) . . ?
B6 B7 B5 58.7(3) . . ?
B12 B7 B11 60.0(4) . . ?
B8 B7 B11 109.0(4) . . ?
B6 B7 B11 106.5(4) . . ?
B5 B7 B11 59.0(4) . . ?
B12 B7 Br7 124.6(4) . . ?
B8 B7 Br7 121.8(4) . . ?
B6 B7 Br7 120.1(4) . . ?
B5 B7 Br7 119.9(4) . . ?
B11 B7 Br7 122.5(4) . . ?
B7 B8 B12 58.7(4) . . ?
B7 B8 B2 107.2(5) . . ?
B12 B8 B2 106.2(5) . . ?
B7 B8 B6 59.3(3) . . ?
B12 B8 B6 105.2(5) . . ?
B2 B8 B6 59.6(4) . . ?
B7 B8 B9 106.9(5) . . ?
B12 B8 B9 59.3(4) . . ?
B2 B8 B9 59.9(4) . . ?
B6 B8 B9 106.9(5) . . ?
B7 B8 Br8 123.2(4) . . ?
B12 B8 Br8 124.8(4) . . ?
B2 B8 Br8 120.9(4) . . ?
B6 B8 Br8 122.2(4) . . ?
B9 B8 Br8 122.0(4) . . ?
B3 B9 B10 60.2(4) . . ?
B3 B9 B12 107.9(5) . . ?
B10 B9 B12 59.6(4) . . ?
B3 B9 B2 60.1(4) . . ?
B10 B9 B2 106.9(5) . . ?
B12 B9 B2 106.3(5) . . ?
B3 B9 B8 108.8(5) . . ?
B10 B9 B8 107.8(5) . . ?
B12 B9 B8 59.7(4) . . ?
B2 B9 B8 59.5(4) . . ?
B3 B9 Br9 121.2(4) . . ?
B10 B9 Br9 124.7(5) . . ?
B12 B9 Br9 123.9(5) . . ?
B2 B9 Br9 120.3(4) . . ?
B8 B9 Br9 119.7(4) . . ?
B4 B10 B11 59.6(4) . . ?
B4 B10 B12 108.1(5) . . ?
B11 B10 B12 60.7(4) . . ?
B4 B10 B9 109.6(5) . . ?
B11 B10 B9 110.0(5) . . ?
B12 B10 B9 60.4(4) . . ?
B4 B10 B3 61.9(4) . . ?
B11 B10 B3 110.0(5) . . ?
B12 B10 B3 108.4(5) . . ?
B9 B10 B3 59.9(4) . . ?
B4 B10 Br10 119.8(4) . . ?
B11 B10 Br10 119.4(4) . . ?
B12 B10 Br10 122.4(4) . . ?
B9 B10 Br10 122.3(5) . . ?
B3 B10 Br10 121.1(4) . . ?
B4 B11 B10 60.0(4) . . ?
B4 B11 B5 61.3(3) . . ?
B10 B11 B5 107.9(4) . . ?
B4 B11 B12 107.4(4) . . ?
B10 B11 B12 59.5(4) . . ?
B5 B11 B12 105.7(4) . . ?
B4 B11 B7 108.3(4) . . ?
B10 B11 B7 106.2(4) . . ?
B5 B11 B7 59.3(3) . . ?
B12 B11 B7 58.0(4) . . ?
B4 B11 Br11 122.1(4) . . ?
B10 B11 Br11 123.2(4) . . ?
B5 B11 Br11 121.7(4) . . ?
B12 B11 Br11 122.7(4) . . ?
B7 B11 Br11 121.4(4) . . ?
B7 B12 B10 109.6(5) . . ?
B7 B12 B9 109.7(5) . . ?
B10 B12 B9 60.0(4) . . ?
B7 B12 B11 61.9(4) . . ?
B10 B12 B11 59.8(4) . . ?
B9 B12 B11 108.9(5) . . ?
B7 B12 B8 60.5(4) . . ?
B10 B12 B8 109.1(5) . . ?
B9 B12 B8 60.9(4) . . ?
B11 B12 B8 110.2(5) . . ?
B7 B12 Br12 121.3(4) . . ?
B10 B12 Br12 121.3(4) . . ?
B9 B12 Br12 119.7(4) . . ?
B11 B12 Br12 121.9(4) . . ?
B8 B12 Br12 120.0(4) . . ?
B9 Br9 Ag1 100.6(2) . . ?
B10 Br10 Ag1 101.3(2) . . ?

loop_
_geom_bond_atom_site_label_1
_geom_bond_atom_site_label_2
_geom_bond_distance
_geom_bond_site_symmetry_2
_geom_bond_publ_flag
Ag1 N1 2.235(5) . ?
Ag1 C11 2.430(7) . ?
Ag1 Br10 2.7718(10) . ?
Ag1 Br9 2.7761(9) . ?
N1 C2 1.108(8) . ?
C1 B6 1.694(8) . ?
C1 B2 1.686(9) . ?
C1 B5 1.731(8) . ?
C1 B4 1.738(8) . ?
C1 B3 1.738(8) . ?
C2 C3 1.517(11) . ?
C11 C12 1.378(10) . ?
C11 C16 1.383(9) . ?
C12 C13 1.382(9) . ?
C12 C17 1.531(10) . ?
C13 C14 1.391(9) . ?
C14 C15 1.357(9) . ?
C14 C19 1.474(9) . ?
C15 C16 1.359(9) . ?
C16 C18 1.521(10) . ?
B2 B6 1.786(9) . ?
B2 B3 1.784(9) . ?
B2 B8 1.787(9) . ?
B2 B9 1.794(10) . ?
B2 Br2 1.934(7) . ?
B3 B9 1.770(10) . ?
B3 B10 1.776(9) . ?
B3 B4 1.819(9) . ?
B3 Br3 1.894(5) . ?
B4 B11 1.755(9) . ?
B4 B10 1.761(10) . ?
B4 B5 1.799(8) . ?
B4 Br4 1.907(6) . ?
B5 B6 1.741(9) . ?
B5 B11 1.772(9) . ?
B5 B7 1.777(9) . ?
B5 Br5 1.917(7) . ?
B6 B7 1.774(9) . ?
B6 B8 1.804(9) . ?
B6 Br6 1.923(6) . ?
B7 B12 1.749(9) . ?
B7 B8 1.781(10) . ?
B7 B11 1.819(9) . ?
B7 Br7 1.923(6) . ?
B8 B12 1.787(10) . ?
B8 B9 1.808(10) . ?
B8 Br8 1.917(7) . ?
B9 B10 1.771(9) . ?
B9 B12 1.780(10) . ?
B9 Br9 1.933(7) . ?
B10 B11 1.770(9) . ?
B10 B12 1.764(9) . ?
B10 Br10 1.951(7) . ?
B11 B12 1.786(9) . ?
B11 Br11 1.916(6) . ?
B12 Br12 1.956(7) . ?
